data_7041794
loop_
_publ_author_name
'Crujeiras, Pablo'
'Rodr\'iguez-Rey, Jos\'e Luis'
'Sousa-Pedrares, Antonio'

_publ_section_title
;
 Deactivation of the coordinating ability of the iminophosphorane group by
 the effect of ortho-carborane.
;
_journal_issue 8
_journal_name_full 'Dalton transactions (Cambridge, England : 2003)'
_journal_page_first 2572
_journal_page_last 2593
_journal_paper_doi 10.1039/c6dt04592h
_journal_volume 46
_journal_year 2017
_chemical_formula_sum 'C42 H33 N P2 Pd S'
_chemical_formula_weight 752.09
_space_group_crystal_system monoclinic
_space_group_IT_number 14
_space_group_name_Hall '-P 2yn'
_space_group_name_H-M_alt 'P 1 21/n 1'
_symmetry_space_group_name_Hall '-P 2yn'
_symmetry_space_group_name_H-M 'P 1 21/n 1'
_atom_sites_solution_hydrogens geom
_audit_creation_method SHELXL-2014/7
_audit_update_record
;
2016-10-27 deposited with the CCDC.
2017-01-20 downloaded from the CCDC.
;
_cell_angle_alpha 90
_cell_angle_beta 100.915(3)
_cell_angle_gamma 90
_cell_formula_units_Z 4
_cell_length_a 13.2739(15)
_cell_length_b 14.8318(14)
_cell_length_c 18.650(2)
_cell_measurement_reflns_used 416
_cell_measurement_temperature 100(2)
_cell_measurement_theta_max 18.0
_cell_measurement_theta_min 2.5
_cell_volume 3605.3(7)
_computing_cell_refinement 'BRUKER APEX2'
_computing_data_collection 'BRUKER APEX2'
_computing_data_reduction 'Bruker SAINT'
_computing_structure_refinement 'SHELXL-2014/7 (Sheldrick, 2014)'
_computing_structure_solution SHELXT-2014
_diffrn_ambient_temperature 100(2)
_diffrn_measured_fraction_theta_full 0.994
_diffrn_measured_fraction_theta_max 0.994
_diffrn_measurement_device_type 'Bruker X8 Kappa APEXII'
_diffrn_measurement_method 'omega and phi scans'
_diffrn_radiation_type MoK\a
_diffrn_radiation_wavelength 0.71073
_diffrn_reflns_av_R_equivalents 0.1331
_diffrn_reflns_av_unetI/netI 0.1173
_diffrn_reflns_Laue_measured_fraction_full 0.994
_diffrn_reflns_Laue_measured_fraction_max 0.994
_diffrn_reflns_limit_h_max 13
_diffrn_reflns_limit_h_min -13
_diffrn_reflns_limit_k_max 15
_diffrn_reflns_limit_k_min 0
_diffrn_reflns_limit_l_max 19
_diffrn_reflns_limit_l_min 0
_diffrn_reflns_number 18354
_diffrn_reflns_point_group_measured_fraction_full 0.994
_diffrn_reflns_point_group_measured_fraction_max 0.994
_diffrn_reflns_theta_full 21.260
_diffrn_reflns_theta_max 21.260
_diffrn_reflns_theta_min 1.738
_exptl_absorpt_coefficient_mu 0.692
_exptl_absorpt_correction_T_max 0.9729
_exptl_absorpt_correction_T_min 0.9340
_exptl_absorpt_correction_type multi-scan
_exptl_absorpt_process_details
;
 Sheldrick, G.M. SADABS: Program for absorption correction
 using area detector data. University of G\"ottingen, Germany, 1996.
;
_exptl_crystal_colour Orange
_exptl_crystal_density_diffrn 1.386
_exptl_crystal_description Plate
_exptl_crystal_F_000 1536
_exptl_crystal_size_max 0.100
_exptl_crystal_size_mid 0.070
_exptl_crystal_size_min 0.040
_refine_diff_density_max 0.556
_refine_diff_density_min -0.461
_refine_diff_density_rms 0.120
_refine_ls_extinction_method none
_refine_ls_goodness_of_fit_ref 1.015
_refine_ls_hydrogen_treatment constr
_refine_ls_matrix_type full
_refine_ls_number_parameters 424
_refine_ls_number_reflns 3983
_refine_ls_number_restraints 806
_refine_ls_restrained_S_all 0.926
_refine_ls_R_factor_all 0.1131
_refine_ls_R_factor_gt 0.0549
_refine_ls_shift/su_max 0.000
_refine_ls_shift/su_mean 0.000
_refine_ls_structure_factor_coef Fsqd
_refine_ls_weighting_details 'w=1/[\s^2^(Fo^2^)+(0.0405P)^2^+3.9019P] where P=(Fo^2^+2Fc^2^)/3'
_refine_ls_weighting_scheme calc
_refine_ls_wR_factor_gt 0.1012
_refine_ls_wR_factor_ref 0.1251
_reflns_Friedel_coverage 0.000
_reflns_number_gt 2406
_reflns_number_total 3983
_reflns_threshold_expression 'I > 2\s(I)'
_cod_data_source_file c6dt04592h2.cif
_cod_data_source_block PdL3
_cod_depositor_comments 'Adding full bibliography for 7041791--7041802.cif.'
_cod_database_code 7041794
_shelx_shelxl_version_number 2014/7
_shelx_space_group_comment
;
The symmetry employed for this shelxl refinement is uniquely defined
by the following loop, which should always be used as a source of
symmetry information in preference to the above space-group names.
They are only intended as comments.
;
_shelx_estimated_absorpt_t_min 0.934
_shelx_estimated_absorpt_t_max 0.973

loop_
_space_group_symop_operation_xyz
'x, y, z'
'-x+1/2, y+1/2, -z+1/2'
'-x, -y, -z'
'x-1/2, -y-1/2, z-1/2'

loop_
_atom_site_label
_atom_site_type_symbol
_atom_site_fract_x
_atom_site_fract_y
_atom_site_fract_z
_atom_site_U_iso_or_equiv
_atom_site_adp_type
_atom_site_occupancy
_atom_site_site_symmetry_order
_atom_site_calc_flag
_atom_site_refinement_flags_posn
_atom_site_refinement_flags_adp
Pd1 Pd 0.98836(5) 0.32894(4) 0.84787(4) 0.0131(2) Uani 1 1 d . U
S1 S 1.11250(17) 0.32021(16) 0.95353(12) 0.0168(5) Uani 1 1 d . U
P1 P 1.08292(18) 0.31726(15) 0.70743(13) 0.0127(3) Uani 1 1 d . U
P2 P 0.85899(18) 0.33392(16) 0.90904(13) 0.0145(3) Uani 1 1 d . U
N1 N 1.1113(5) 0.3240(4) 0.7943(4) 0.0115(8) Uani 1 1 d . U
C1 C 1.2125(6) 0.3182(5) 0.8369(5) 0.0106(14) Uani 1 1 d . U
C2 C 1.2993(6) 0.3126(5) 0.8048(5) 0.0149(17) Uani 1 1 d . U
H2 H 1.2920 0.3114 0.7531 0.018 Uiso 1 1 calc R U
C3 C 1.3955(7) 0.3088(5) 0.8482(5) 0.0162(17) Uani 1 1 d . U
H3 H 1.4543 0.3054 0.8262 0.019 Uiso 1 1 calc R U
C4 C 1.4073(7) 0.3100(5) 0.9239(5) 0.0157(17) Uani 1 1 d . U
H4 H 1.4739 0.3083 0.9535 0.019 Uiso 1 1 calc R U
C5 C 1.3221(6) 0.3137(5) 0.9552(5) 0.0131(16) Uani 1 1 d . U
H5 H 1.3308 0.3141 1.0070 0.016 Uiso 1 1 calc R U
C6 C 1.2214(7) 0.3171(6) 0.9131(5) 0.0143(16) Uani 1 1 d . U
C7 C 0.9461(6) 0.3314(6) 0.6870(5) 0.0131(9) Uani 1 1 d . U
C8 C 0.8951(6) 0.3368(5) 0.7462(5) 0.0113(14) Uani 1 1 d . U
C9 C 0.7899(7) 0.3440(5) 0.7264(5) 0.0135(15) Uani 1 1 d . U
H9 H 0.7507 0.3476 0.7639 0.016 Uiso 1 1 calc R U
C10 C 0.7384(7) 0.3462(5) 0.6544(5) 0.0159(17) Uani 1 1 d . U
H10 H 0.6657 0.3515 0.6442 0.019 Uiso 1 1 calc R U
C11 C 0.7907(7) 0.3409(5) 0.5973(5) 0.0180(17) Uani 1 1 d . U
H11 H 0.7548 0.3412 0.5481 0.022 Uiso 1 1 calc R U
C12 C 0.8967(7) 0.3352(6) 0.6133(5) 0.0167(16) Uani 1 1 d . U
H12 H 0.9352 0.3339 0.5753 0.020 Uiso 1 1 calc R U
C13 C 1.1381(7) 0.4054(5) 0.6595(5) 0.0143(8) Uani 1 1 d . U
C14 C 1.1024(7) 0.4924(5) 0.6698(5) 0.0216(14) Uani 1 1 d . U
H14 H 1.0514 0.5009 0.6987 0.026 Uiso 1 1 calc R U
C15 C 1.1410(8) 0.5662(6) 0.6383(5) 0.0312(14) Uani 1 1 d . U
H15 H 1.1170 0.6252 0.6454 0.037 Uiso 1 1 calc R U
C16 C 1.2155(9) 0.5522(6) 0.5960(5) 0.0363(14) Uani 1 1 d . U
H16 H 1.2412 0.6018 0.5728 0.044 Uiso 1 1 calc R U
C17 C 1.2520(8) 0.4666(6) 0.5877(5) 0.0355(14) Uani 1 1 d . U
H17 H 1.3044 0.4577 0.5601 0.043 Uiso 1 1 calc R U
C18 C 1.2128(7) 0.3942(6) 0.6191(5) 0.0223(11) Uani 1 1 d . U
H18 H 1.2381 0.3355 0.6127 0.027 Uiso 1 1 calc R U
C19 C 1.1158(6) 0.2087(5) 0.6736(5) 0.0095(7) Uani 1 1 d . U
C20 C 1.1077(6) 0.1912(5) 0.5994(5) 0.0125(17) Uani 1 1 d . U
H20 H 1.0874 0.2376 0.5646 0.015 Uiso 1 1 calc R U
C21 C 1.1294(7) 0.1061(5) 0.5768(5) 0.0178(19) Uani 1 1 d . U
H21 H 1.1224 0.0935 0.5262 0.021 Uiso 1 1 calc R U
C22 C 1.1614(6) 0.0386(6) 0.6278(5) 0.0128(17) Uani 1 1 d . U
H22 H 1.1780 -0.0195 0.6122 0.015 Uiso 1 1 calc R U
C23 C 1.1690(7) 0.0564(5) 0.7004(5) 0.0157(19) Uani 1 1 d . U
H23 H 1.1903 0.0101 0.7352 0.019 Uiso 1 1 calc R U
C24 C 1.1463(6) 0.1404(5) 0.7238(5) 0.0095(8) Uani 1 1 d . U
H24 H 1.1514 0.1517 0.7745 0.011 Uiso 1 1 calc R U
C25 C 0.7770(7) 0.4320(5) 0.8859(5) 0.0148(6) Uani 1 1 d . U
C26 C 0.8252(7) 0.5134(5) 0.8790(5) 0.0180(19) Uani 1 1 d . U
H26 H 0.8980 0.5160 0.8862 0.022 Uiso 1 1 calc R U
C27 C 0.7672(8) 0.5921(6) 0.8615(5) 0.027(2) Uani 1 1 d . U
H27 H 0.8010 0.6478 0.8574 0.032 Uiso 1 1 calc R U
C28 C 0.6649(8) 0.5894(6) 0.8505(5) 0.029(2) Uani 1 1 d . U
H28 H 0.6269 0.6431 0.8373 0.035 Uiso 1 1 calc R U
C29 C 0.6119(8) 0.5090(6) 0.8581(6) 0.035(2) Uani 1 1 d . U
H29 H 0.5393 0.5076 0.8520 0.042 Uiso 1 1 calc R U
C30 C 0.6704(7) 0.4317(6) 0.8750(5) 0.0197(19) Uani 1 1 d . U
H30 H 0.6363 0.3762 0.8792 0.024 Uiso 1 1 calc R U
C31 C 0.8915(6) 0.3385(6) 1.0083(5) 0.0126(8) Uani 1 1 d . U
C32 C 0.8878(7) 0.4167(6) 1.0470(5) 0.021(2) Uani 1 1 d . U
H32 H 0.8681 0.4711 1.0211 0.026 Uiso 1 1 calc R U
C33 C 0.9120(7) 0.4189(6) 1.1227(5) 0.023(2) Uani 1 1 d . U
H33 H 0.9070 0.4740 1.1478 0.027 Uiso 1 1 calc R U
C34 C 0.9432(7) 0.3418(6) 1.1617(5) 0.0221(18) Uani 1 1 d . U
H34 H 0.9600 0.3430 1.2135 0.027 Uiso 1 1 calc R U
C35 C 0.9496(7) 0.2618(6) 1.1234(5) 0.023(2) Uani 1 1 d . U
H35 H 0.9703 0.2078 1.1495 0.028 Uiso 1 1 calc R U
C36 C 0.9261(7) 0.2602(6) 1.0474(5) 0.022(2) Uani 1 1 d . U
H36 H 0.9334 0.2058 1.0219 0.026 Uiso 1 1 calc R U
C37 C 0.7758(7) 0.2349(5) 0.8941(5) 0.0157(8) Uani 1 1 d . U
C38 C 0.7025(7) 0.2191(6) 0.9369(5) 0.0225(12) Uani 1 1 d . U
H38 H 0.6936 0.2619 0.9732 0.027 Uiso 1 1 calc R U
C39 C 0.6417(7) 0.1416(6) 0.9276(6) 0.0265(13) Uani 1 1 d . U
H39 H 0.5931 0.1308 0.9580 0.032 Uiso 1 1 calc R U
C40 C 0.6531(8) 0.0810(6) 0.8738(5) 0.0290(15) Uani 1 1 d . U
H40 H 0.6112 0.0287 0.8663 0.035 Uiso 1 1 calc R U
C41 C 0.7238(8) 0.0958(6) 0.8317(6) 0.0318(14) Uani 1 1 d . U
H41 H 0.7319 0.0524 0.7957 0.038 Uiso 1 1 calc R U
C42 C 0.7845(7) 0.1720(6) 0.8395(5) 0.0275(12) Uani 1 1 d . U
H42 H 0.8319 0.1819 0.8080 0.033 Uiso 1 1 calc R U

loop_
_atom_site_aniso_label
_atom_site_aniso_U_11
_atom_site_aniso_U_22
_atom_site_aniso_U_33
_atom_site_aniso_U_23
_atom_site_aniso_U_13
_atom_site_aniso_U_12
Pd1 0.0142(3) 0.0120(4) 0.0128(3) -0.0014(4) 0.0022(2) -0.0007(4)
S1 0.0165(5) 0.0211(13) 0.0125(4) 0.0029(12) 0.0019(3) -0.0015(12)
P1 0.0153(6) 0.0102(7) 0.0124(5) 0.0009(8) 0.0022(4) 0.0022(8)
P2 0.0160(5) 0.0120(7) 0.0161(6) -0.0014(8) 0.0047(5) -0.0019(5)
N1 0.0144(5) 0.007(2) 0.0125(5) 0.0009(11) 0.0020(3) 0.005(3)
C1 0.0141(5) 0.004(4) 0.0135(7) 0.002(3) 0.0017(4) 0.002(3)
C2 0.0138(6) 0.015(5) 0.0157(9) 0.002(4) 0.0024(6) 0.000(3)
C3 0.0139(5) 0.016(5) 0.0186(14) 0.006(4) 0.0018(8) 0.001(4)
C4 0.0147(5) 0.013(5) 0.0183(13) 0.006(4) -0.0002(7) 0.001(4)
C5 0.0155(5) 0.007(5) 0.0152(8) 0.003(4) -0.0004(6) -0.004(3)
C6 0.0150(5) 0.014(5) 0.0133(6) 0.003(3) 0.0009(4) 0.001(3)
C7 0.0158(6) 0.010(3) 0.0128(3) -0.001(3) 0.0009(4) 0.0045(12)
C8 0.0140(6) 0.005(4) 0.0139(4) -0.002(3) 0.0012(4) 0.001(2)
C9 0.0133(7) 0.010(5) 0.0166(8) -0.005(4) 0.0005(5) -0.004(3)
C10 0.0151(9) 0.013(5) 0.0178(10) -0.006(4) -0.0016(7) -0.001(4)
C11 0.0186(11) 0.018(5) 0.0155(7) -0.006(4) -0.0022(8) 0.006(4)
C12 0.0184(11) 0.017(5) 0.0133(4) 0.003(4) 0.0003(6) 0.006(4)
C13 0.0208(19) 0.0101(8) 0.0103(19) -0.0005(16) -0.0010(14) -0.0029(15)
C14 0.032(3) 0.0096(9) 0.020(4) 0.0022(18) -0.003(2) 0.0014(17)
C15 0.053(3) 0.0124(10) 0.022(4) 0.007(2) -0.009(2) -0.006(2)
C16 0.065(3) 0.0227(16) 0.018(4) 0.003(3) 0.000(2) -0.027(3)
C17 0.057(3) 0.0303(19) 0.023(4) -0.003(2) 0.016(2) -0.0253(18)
C18 0.032(3) 0.0179(17) 0.019(3) -0.007(2) 0.0106(17) -0.0136(19)
C19 0.0087(12) 0.0099(6) 0.0099(8) 0.0007(5) 0.0016(9) -0.0001(8)
C20 0.015(5) 0.0119(18) 0.0094(9) -0.0002(11) -0.001(3) 0.000(3)
C21 0.021(6) 0.0159(19) 0.0137(13) -0.0054(12) -0.003(3) 0.003(3)
C22 0.006(5) 0.0131(19) 0.0185(18) -0.0056(13) -0.001(3) 0.005(3)
C23 0.019(6) 0.0087(15) 0.0163(15) -0.0027(13) -0.004(4) 0.001(3)
C24 0.0095(14) 0.0091(8) 0.0098(11) 0.0002(7) 0.0013(10) -0.0003(9)
C25 0.0153(7) 0.0152(7) 0.0141(11) -0.0012(9) 0.0039(8) 0.0000(6)
C26 0.0219(17) 0.0139(12) 0.014(6) 0.002(3) -0.006(4) -0.0014(11)
C27 0.0349(17) 0.0189(14) 0.022(6) 0.009(3) -0.007(4) 0.0049(13)
C28 0.0343(16) 0.0282(18) 0.020(6) 0.001(3) -0.007(4) 0.0138(16)
C29 0.0222(11) 0.0373(19) 0.047(7) 0.000(4) 0.009(4) 0.0128(11)
C30 0.0156(8) 0.0269(18) 0.018(6) -0.003(3) 0.006(3) 0.0025(10)
C31 0.006(3) 0.0159(15) 0.0162(6) -0.0008(8) 0.0030(8) -0.003(2)
C32 0.024(6) 0.0199(18) 0.0168(11) -0.0047(12) -0.004(4) 0.001(3)
C33 0.025(6) 0.0259(18) 0.0165(11) -0.0045(14) 0.000(4) -0.008(3)
C34 0.017(5) 0.032(2) 0.0159(18) 0.0005(13) 0.002(4) -0.007(4)
C35 0.022(6) 0.0287(19) 0.0186(11) 0.0046(15) 0.002(4) 0.000(3)
C36 0.026(6) 0.0218(19) 0.0184(11) 0.0030(13) 0.006(3) 0.006(3)
C37 0.0156(19) 0.0155(7) 0.015(2) 0.0004(12) 0.0009(14) -0.0041(12)
C38 0.022(3) 0.024(2) 0.023(3) 0.001(2) 0.0067(17) -0.0087(17)
C39 0.018(3) 0.025(3) 0.037(3) 0.003(2) 0.006(2) -0.0084(18)
C40 0.027(3) 0.025(3) 0.032(3) 0.0007(19) 0.000(2) -0.014(2)
C41 0.044(3) 0.018(2) 0.035(3) -0.006(2) 0.0116(19) -0.015(2)
C42 0.037(3) 0.019(2) 0.030(3) -0.0091(17) 0.013(2) -0.0129(18)

loop_
_atom_type_symbol
_atom_type_description
_atom_type_scat_dispersion_real
_atom_type_scat_dispersion_imag
_atom_type_scat_source
C C 0.0033 0.0016 'International Tables Vol C Tables 4.2.6.8 and 6.1.1.4'
H H 0.0000 0.0000 'International Tables Vol C Tables 4.2.6.8 and 6.1.1.4'
N N 0.0061 0.0033 'International Tables Vol C Tables 4.2.6.8 and 6.1.1.4'
P P 0.1023 0.0942 'International Tables Vol C Tables 4.2.6.8 and 6.1.1.4'
S S 0.1246 0.1234 'International Tables Vol C Tables 4.2.6.8 and 6.1.1.4'
Pd Pd -0.9988 1.0072 'International Tables Vol C Tables 4.2.6.8 and 6.1.1.4'

loop_
_geom_angle_atom_site_label_1
_geom_angle_atom_site_label_2
_geom_angle_atom_site_label_3
_geom_angle
C8 Pd1 N1 87.1(3)
C8 Pd1 P2 94.7(2)
N1 Pd1 P2 178.2(2)
C8 Pd1 S1 171.9(2)
N1 Pd1 S1 84.8(2)
P2 Pd1 S1 93.39(9)
C6 S1 Pd1 98.5(3)
N1 P1 C7 104.1(4)
N1 P1 C19 112.5(4)
C7 P1 C19 109.2(4)
N1 P1 C13 114.5(4)
C7 P1 C13 107.3(4)
C19 P1 C13 108.8(4)
C25 P2 C31 103.2(4)
C25 P2 C37 106.8(4)
C31 P2 C37 101.8(4)
C25 P2 Pd1 112.8(3)
C31 P2 Pd1 117.6(3)
C37 P2 Pd1 113.4(3)
C1 N1 P1 125.3(6)
C1 N1 Pd1 118.5(5)
P1 N1 Pd1 115.8(4)
C2 C1 C6 121.0(8)
C2 C1 N1 122.0(8)
C6 C1 N1 117.0(7)
C3 C2 C1 119.9(8)
C2 C3 C4 120.7(9)
C5 C4 C3 119.3(9)
C4 C5 C6 122.3(8)
C1 C6 C5 116.8(8)
C1 C6 S1 121.2(7)
C5 C6 S1 122.1(7)
C8 C7 C12 124.1(8)
C8 C7 P1 117.3(6)
C12 C7 P1 118.6(6)
C9 C8 C7 114.1(8)
C9 C8 Pd1 130.7(7)
C7 C8 Pd1 115.2(6)
C8 C9 C10 123.4(9)
C11 C10 C9 121.2(9)
C10 C11 C12 118.4(9)
C11 C12 C7 118.8(9)
C18 C13 C14 119.2(8)
C18 C13 P1 126.0(7)
C14 C13 P1 114.7(7)
C15 C14 C13 120.5(9)
C14 C15 C16 118.8(9)
C17 C16 C15 120.2(9)
C18 C17 C16 120.2(10)
C13 C18 C17 121.0(9)
C24 C19 C20 119.5(7)
C24 C19 P1 118.2(6)
C20 C19 P1 122.3(6)
C21 C20 C19 119.6(8)
C20 C21 C22 120.3(8)
C23 C22 C21 119.7(8)
C22 C23 C24 120.8(8)
C23 C24 C19 120.1(8)
C26 C25 C30 117.8(8)
C26 C25 P2 116.9(7)
C30 C25 P2 125.3(7)
C25 C26 C27 120.3(9)
C28 C27 C26 120.5(9)
C27 C28 C29 121.6(9)
C30 C29 C28 117.1(10)
C29 C30 C25 122.7(9)
C32 C31 C36 117.9(8)
C32 C31 P2 122.7(7)
C36 C31 P2 119.3(7)
C31 C32 C33 122.0(9)
C34 C33 C32 120.4(9)
C33 C34 C35 118.6(9)
C36 C35 C34 120.8(9)
C35 C36 C31 120.2(8)
C38 C37 C42 118.0(8)
C38 C37 P2 121.1(7)
C42 C37 P2 120.9(7)
C37 C38 C39 121.1(9)
C40 C39 C38 119.2(9)
C41 C40 C39 120.2(9)
C40 C41 C42 121.8(9)
C41 C42 C37 119.6(9)

loop_
_geom_bond_atom_site_label_1
_geom_bond_atom_site_label_2
_geom_bond_distance
Pd1 C8 2.061(8)
Pd1 N1 2.071(6)
Pd1 P2 2.236(2)
Pd1 S1 2.321(2)
S1 C6 1.752(8)
P1 N1 1.595(7)
P1 C7 1.795(9)
P1 C19 1.813(8)
P1 C13 1.814(9)
P2 C25 1.820(9)
P2 C31 1.821(9)
P2 C37 1.828(9)
N1 C1 1.428(10)
C1 C2 1.398(11)
C1 C6 1.404(11)
C2 C3 1.377(11)
C3 C4 1.390(11)
C4 C5 1.370(11)
C5 C6 1.417(11)
C7 C8 1.404(11)
C7 C12 1.407(11)
C8 C9 1.380(11)
C9 C10 1.387(11)
C10 C11 1.379(11)
C11 C12 1.384(11)
C13 C18 1.364(12)
C13 C14 1.400(11)
C14 C15 1.385(12)
C15 C16 1.392(13)
C16 C17 1.378(13)
C17 C18 1.372(12)
C19 C24 1.387(11)
C19 C20 1.391(11)
C20 C21 1.378(11)
C21 C22 1.390(11)
C22 C23 1.364(11)
C23 C24 1.372(10)
C25 C26 1.383(11)
C25 C30 1.390(12)
C26 C27 1.403(12)
C27 C28 1.335(13)
C28 C29 1.405(13)
C29 C30 1.387(12)
C31 C32 1.372(11)
C31 C36 1.401(11)
C32 C33 1.388(12)
C33 C34 1.376(12)
C34 C35 1.395(12)
C35 C36 1.394(12)
C37 C38 1.390(11)
C37 C42 1.402(12)
C38 C39 1.397(12)
C39 C40 1.375(13)
C40 C41 1.351(13)
C41 C42 1.381(12)

loop_
_platon_squeeze_void_nr
_platon_squeeze_void_average_x
_platon_squeeze_void_average_y
_platon_squeeze_void_average_z
_platon_squeeze_void_volume
_platon_squeeze_void_count_electrons
_platon_squeeze_void_content
1 0.000 0.000 0.000 172 64 ' '
2 0.000 0.500 0.500 14 2 ' '
3 0.097 0.236 0.271 7 1 ' '
4 0.500 0.500 0.500 172 64 ' '
5 0.403 0.736 0.229 7 1 ' '
6 0.500 0.000 0.000 14 2 ' '
7 0.597 0.264 0.771 7 1 ' '
8 0.903 0.764 0.729 7 1 ' '
